data_4128292
loop_
_publ_author_name
'Timmerman, Jacob C.'
'Sims, Noah J.'
'Wood, John L.'

_publ_section_title
;
 Total Synthesis of Caesalpinnone A and Caesalpinflavan B: Evolution of a
 Concise Strategy.
;
_journal_issue 25
_journal_name_full 'Journal of the American Chemical Society'
_journal_page_first 10082
_journal_page_last 10090
_journal_paper_doi 10.1021/jacs.9b04472
_journal_volume 141
_journal_year 2019
_chemical_formula_moiety 'C41 H38 O9'
_chemical_formula_sum 'C41 H38 O9'
_chemical_formula_weight 674.75
_chemical_name_common SI-4
_space_group_crystal_system triclinic
_space_group_IT_number 2
_space_group_name_Hall '-P 1'
_space_group_name_H-M_alt 'P -1'
_symmetry_Int_Tables_number 2
_symmetry_space_group_name_Hall '-P 1'
_symmetry_space_group_name_H-M 'P -1'
_atom_sites_solution_primary iterative
_audit_creation_date 2019-03-01
_audit_creation_method
;
Olex2 1.2
(compiled 2018.05.29 svn.r3510 for OlexSys, GUI svn.r5506)
;
_cell_angle_alpha 69.601(8)
_cell_angle_beta 62.568(7)
_cell_angle_gamma 82.672(10)
_cell_formula_units_Z 2
_cell_length_a 13.151(2)
_cell_length_b 13.717(3)
_cell_length_c 13.813(3)
_cell_measurement_reflns_used 9137
_cell_measurement_temperature 221(2)
_cell_measurement_theta_max 25.37
_cell_measurement_theta_min 2.40
_cell_volume 2071.3(7)
_computing_cell_refinement 'SAINT v8.34A (Bruker, 2013)'
_computing_data_collection 'Bruker APEX2'
_computing_data_reduction 'SAINT v8.34A (Bruker, 2013)'
_computing_molecular_graphics 'Olex2 (Dolomanov et al., 2009)'
_computing_publication_material 'Olex2 (Dolomanov et al., 2009)'
_computing_structure_refinement 'olex2.refine (Bourhis et al., 2015)'
_computing_structure_solution 'olex2.solve (Bourhis et al., 2015)'
_diffrn_ambient_temperature 221.64
_diffrn_measured_fraction_theta_full 0.9254
_diffrn_measured_fraction_theta_max 0.9254
_diffrn_measurement_device_type 'Bruker APEX-II CCD'
_diffrn_measurement_method '\f and \w scans'
_diffrn_radiation_type 'Mo K\a'
_diffrn_radiation_wavelength 0.71073
_diffrn_reflns_av_R_equivalents 0.0341
_diffrn_reflns_av_unetI/netI 0.0400
_diffrn_reflns_limit_h_max 15
_diffrn_reflns_limit_h_min -15
_diffrn_reflns_limit_k_max 16
_diffrn_reflns_limit_k_min -16
_diffrn_reflns_limit_l_max 16
_diffrn_reflns_limit_l_min -16
_diffrn_reflns_number 16128
_diffrn_reflns_theta_full 25.3702
_diffrn_reflns_theta_max 25.37
_diffrn_reflns_theta_min 2.40
_diffrn_standards_number 0
_exptl_absorpt_coefficient_mu 0.076
_exptl_absorpt_correction_T_max 0.7452
_exptl_absorpt_correction_T_min 0.6595
_exptl_absorpt_correction_type multi-scan
_exptl_absorpt_process_details
;
SADABS-2014/2 (Bruker,2014) was used for absorption correction.
wR2(int) was 0.1043 before and 0.0464 after correction.
The Ratio of minimum to maximum transmission is 0.8850.
The \l/2 correction factor is 0.00150.
;
_exptl_crystal_colour colorless
_exptl_crystal_density_diffrn 1.0818
_exptl_crystal_description block
_exptl_crystal_F_000 712.4128
_exptl_crystal_size_max 0.3
_exptl_crystal_size_mid 0.183
_exptl_crystal_size_min 0.181
_refine_diff_density_max 2.2285
_refine_diff_density_min -0.5615
_refine_diff_density_rms 0.1801
_refine_ls_d_res_high 0.8294
_refine_ls_d_res_low 8.4694
_refine_ls_goodness_of_fit_ref 2.0909
_refine_ls_hydrogen_treatment mixed
_refine_ls_matrix_type full
_refine_ls_number_constraints 66
_refine_ls_number_parameters 460
_refine_ls_number_reflns 7044
_refine_ls_number_restraints 0
_refine_ls_restrained_S_all 2.0909
_refine_ls_R_factor_all 0.1848
_refine_ls_R_factor_gt 0.1648
_refine_ls_shift/su_max 1.8157
_refine_ls_shift/su_mean 0.1239
_refine_ls_structure_factor_coef Fsqd
_refine_ls_weighting_details 'w=1/[\s^2^(Fo^2^)+(0.2P)^2^] where P=(Fo^2^+2Fc^2^)/3'
_refine_ls_weighting_scheme calc
_refine_ls_wR_factor_gt 0.4607
_refine_ls_wR_factor_ref 0.4883
_reflns_Friedel_coverage 0.0
_reflns_limit_h_max 15
_reflns_limit_h_min -13
_reflns_limit_k_max 16
_reflns_limit_k_min -15
_reflns_limit_l_max 16
_reflns_limit_l_min 0
_reflns_number_gt 4974
_reflns_number_total 7044
_reflns_threshold_expression I>=2u(I)
_cod_data_source_file ja9b04472_si_002.cif
_cod_data_source_block JLW_90_JT_2_0m
_cod_database_code 4128292
_olex2_refinement_description
;
1. Fixed Uiso
 At 1.2 times of:
  All C(H) groups, {H9ca,H5da,H6da} of C9ca, All C(H,H) groups
 At 1.5 times of:
  All O(H) groups, {H3da,H3db,H3dc} of C3da, {H3ca,H3cb,H3cc} of C3ca
2.a Ternary CH refined with riding coordinates:
 C0ba(H0ba), C0ca(H0ca), C6aa(H6aa)
2.b Secondary CH2 refined with riding coordinates:
 C1ea(H1ea,H1eb), C2ca(H2ca,H2cb), C4ba(H4ba,H4bb), C7ca(H7ca,H7cb)
2.c Aromatic/amide H refined with riding coordinates:
 C1(H1), C1ba(H1ba), C1ca(H1ca), C1da(H1da), C2(H2), C3(H3), C4aa(H4aa),
 C4ca(H4ca), C4da(H4da), C5ca(H5ca), C6ba(H6ba), C7da(H7da), C8ba(H8ba),
 C8ca(H8ca), C8da(H8da), C9aa(H9aa), C9ba(H9ba), C9ca(H9ca)
2.d Idealised Me refined as rotating group:
 C3ca(H3ca,H3cb,H3cc), C3da(H3da,H3db,H3dc)
2.e Idealised tetrahedral OH refined as rotating group:
 O2aa(H2aa)
;
_olex2_submission_special_instructions 'No special instructions were received'

loop_
_space_group_symop_id
_space_group_symop_operation_xyz
1 x,y,z
2 -x,-y,-z

loop_
_atom_site_label
_atom_site_type_symbol
_atom_site_fract_x
_atom_site_fract_y
_atom_site_fract_z
_atom_site_U_iso_or_equiv
_atom_site_adp_type
_atom_site_occupancy
_atom_site_refinement_flags_posn
O O 0.0965(5) 0.4228(4) 0.3557(5) 0.1251(19) Uani 1.000000 .
O0aa O 0.3814(3) 0.3684(2) 0.3660(3) 0.0590(9) Uani 1.000000 .
O1aa O 0.1276(2) 0.2925(2) 0.7631(3) 0.0586(9) Uani 1.000000 .
O2aa O 0.2286(3) 0.0544(2) 0.6444(3) 0.0606(9) Uani 1.000000 .
H2aa H 0.2671(17) 0.0019(5) 0.639(3) 0.0910(14) Uiso 1.000000 GR
O3aa O 0.0878(3) 0.4811(4) 0.8302(4) 0.0895(13) Uani 1.000000 .
O4aa O 0.2741(3) 0.1138(3) 0.4073(3) 0.0666(10) Uani 1.000000 .
O5aa O 0.0503(2) 0.2879(2) 0.5190(3) 0.0588(9) Uani 1.000000 .
O6 O 0.2599(3) 0.5625(3) 0.7593(4) 0.0861(12) Uani 1.000000 .
O6aa O 0.6478(3) 0.1237(3) 0.3617(4) 0.0818(12) Uani 1.000000 .
C0aa C 0.2509(3) 0.3349(3) 0.5615(3) 0.0451(10) Uani 1.000000 .
C0ba C 0.1644(3) 0.2511(3) 0.4746(4) 0.0502(11) Uani 1.000000 .
H0ba H 0.2145(3) 0.3016(3) 0.3992(4) 0.0602(13) Uiso 1.000000 R
C0ca C 0.1574(4) 0.1455(3) 0.4613(4) 0.0577(12) Uani 1.000000 .
H0ca H 0.1147(4) 0.0934(3) 0.5384(4) 0.0692(14) Uiso 1.000000 R
C1 C 0.5786(9) 0.3363(7) 0.1223(6) 0.120(3) Uani 1.000000 .
H1 H 0.6356(9) 0.3283(7) 0.1474(6) 0.144(3) Uiso 1.000000 R
C1aa C 0.2077(3) 0.3595(3) 0.6619(4) 0.0495(11) Uani 1.000000 .
C1ba C 0.4619(4) 0.1178(4) 0.3817(4) 0.0602(12) Uani 1.000000 .
H1ba H 0.4877(4) 0.1020(4) 0.3132(4) 0.0722(14) Uiso 1.000000 R
C1ca C 0.3874(4) 0.1622(4) 0.5886(4) 0.0585(12) Uani 1.000000 .
H1ca H 0.3636(4) 0.1775(4) 0.6570(4) 0.0702(14) Uiso 1.000000 R
C1da C -0.1020(9) 0.1423(8) 0.8567(7) 0.153(4) Uani 1.000000 .
H1da H -0.0894(9) 0.1523(8) 0.7811(7) 0.184(5) Uiso 1.000000 R
C1ea C 0.1777(7) 0.6417(7) 0.7539(11) 0.138(4) Uani 1.000000 .
H1ea H 0.1793(7) 0.6905(7) 0.7908(11) 0.166(5) Uiso 1.000000 R
H1eb H 0.1940(7) 0.6806(7) 0.6735(11) 0.166(5) Uiso 1.000000 R
C2 C -0.0006(11) 0.1471(7) 0.2511(11) 0.132(3) Uani 1.000000 .
H2 H -0.0344(11) 0.1422(7) 0.2059(11) 0.158(4) Uiso 1.000000 R
C2aa C 0.2511(4) 0.4459(4) 0.6658(4) 0.0545(11) Uani 1.000000 .
C2ba C -0.0599(4) 0.2168(5) 0.8777(4) 0.0726(15) Uani 1.000000 .
C2ca C 0.0093(4) 0.3074(4) 0.7795(5) 0.0697(14) Uani 1.000000 .
H2ca H -0.0186(4) 0.3721(4) 0.7966(5) 0.0836(17) Uiso 1.000000 R
H2cb H 0.0046(4) 0.3112(4) 0.7095(5) 0.0836(17) Uiso 1.000000 R
C3 C 0.5910(16) 0.2975(10) 0.0374(10) 0.190(6) Uani 1.000000 .
H3 H 0.6590(16) 0.2643(10) 0.0040(10) 0.228(7) Uiso 1.000000 R
C3aa C 0.3405(3) 0.3999(3) 0.4598(4) 0.0495(10) Uani 1.000000 .
C3ba C 0.4818(6) 0.3858(5) 0.1676(5) 0.0837(18) Uani 1.000000 .
C3ca C -0.0999(6) 0.3946(7) 0.5106(8) 0.117(3) Uani 1.000000 .
H3ca H -0.1429(10) 0.363(4) 0.487(5) 0.175(4) Uiso 1.000000 GR
H3cb H -0.1275(15) 0.365(5) 0.5937(8) 0.175(4) Uiso 1.000000 GR
H3cc H -0.1099(9) 0.4692(7) 0.489(5) 0.175(4) Uiso 1.000000 GR
C3da C 0.2384(6) 0.3841(6) 0.8657(6) 0.101(2) Uani 1.000000 .
H3da H 0.218(4) 0.4040(17) 0.9332(19) 0.152(3) Uiso 1.000000 GR
H3db H 0.197(3) 0.3202(11) 0.889(3) 0.152(3) Uiso 1.000000 GR
H3dc H 0.3201(9) 0.373(3) 0.8306(15) 0.152(3) Uiso 1.000000 GR
C4aa C 0.3372(4) 0.5073(4) 0.5653(4) 0.0605(12) Uani 1.000000 .
H4aa H 0.3673(4) 0.5655(4) 0.5661(4) 0.0726(15) Uiso 1.000000 R
C4ba C 0.4609(5) 0.4350(5) 0.2569(4) 0.0788(16) Uani 1.000000 .
H4ba H 0.4295(5) 0.5040(5) 0.2383(4) 0.095(2) Uiso 1.000000 R
H4bb H 0.5330(5) 0.4430(5) 0.2587(4) 0.095(2) Uiso 1.000000 R
C4ca C 0.4164(16) 0.3502(14) 0.0472(10) 0.202(8) Uani 1.000000 .
H4ca H 0.3575(16) 0.3526(14) 0.0261(10) 0.242(10) Uiso 1.000000 R
C4da C -0.1619(11) 0.1287(16) 1.0797(8) 0.210(8) Uani 1.000000 .
H4da H -0.1895(11) 0.1307(16) 1.1550(8) 0.252(10) Uiso 1.000000 R
C5aa C 0.2092(4) 0.4675(4) 0.7818(4) 0.0675(13) Uani 1.000000 .
C5ba C 0.3482(4) 0.1271(3) 0.4444(4) 0.0548(11) Uani 1.000000 .
C5ca C -0.1007(9) 0.2136(10) 0.9873(6) 0.161(5) Uani 1.000000 .
H5ca H -0.0871(9) 0.2717(10) 1.0015(6) 0.194(6) Uiso 1.000000 R
C5da C -0.1815(11) 0.0496(13) 1.0665(14) 0.200(7) Uani 1.000000 .
C6aa C 0.2100(3) 0.2354(3) 0.5618(4) 0.0479(10) Uani 1.000000 .
H6aa H 0.1430(3) 0.2089(3) 0.6382(4) 0.0575(12) Uiso 1.000000 R
C6ba C 0.3806(4) 0.4854(4) 0.4627(4) 0.0597(12) Uani 1.000000 .
H6ba H 0.4378(4) 0.5298(4) 0.3949(4) 0.0716(14) Uiso 1.000000 R
C6ca C 0.0248(5) 0.3737(4) 0.4516(6) 0.0759(15) Uani 1.000000 .
C6da C -0.1625(17) 0.0532(11) 0.9455(13) 0.241(10) Uani 1.000000 .
C7aa C 0.5421(4) 0.1316(3) 0.4179(4) 0.0623(13) Uani 1.000000 .
C7ba C 0.1041(5) 0.1495(4) 0.3838(5) 0.0688(14) Uani 1.000000 .
C7ca C 0.0708(6) 0.5880(6) 0.8135(8) 0.109(2) Uani 1.000000 .
H7ca H 0.0270(6) 0.6146(6) 0.7689(8) 0.131(3) Uiso 1.000000 R
H7cb H 0.0270(6) 0.5989(6) 0.8884(8) 0.131(3) Uiso 1.000000 R
C7da C 0.1138(11) 0.1738(7) 0.1997(9) 0.131(3) Uani 1.000000 .
H7da H 0.1569(11) 0.1914(7) 0.1192(9) 0.157(4) Uiso 1.000000 R
C8aa C 0.2972(3) 0.1454(3) 0.5581(4) 0.0501(10) Uani 1.000000 .
C8ba C -0.0133(6) 0.1245(4) 0.4361(7) 0.094(2) Uani 1.000000 .
H8ba H -0.0556(6) 0.1058(4) 0.5168(7) 0.112(3) Uiso 1.000000 R
C8ca C 0.1657(6) 0.1750(5) 0.2666(6) 0.0897(18) Uani 1.000000 .
H8ca H 0.2442(6) 0.1934(5) 0.2311(6) 0.108(2) Uiso 1.000000 R
C8da C 0.511(2) 0.3048(16) -0.0002(11) 0.224(11) Uani 1.000000 .
H8da H 0.523(2) 0.2779(16) -0.0585(11) 0.269(13) Uiso 1.000000 R
C9aa C 0.4983(4) 0.1569(4) 0.5254(4) 0.0647(13) Uani 1.000000 .
H9aa H 0.5504(4) 0.1693(4) 0.5493(4) 0.0776(15) Uiso 1.000000 R
C9ba C -0.0679(8) 0.1269(5) 0.3703(11) 0.119(3) Uani 1.000000 .
H9ba H -0.1477(8) 0.1153(5) 0.4044(11) 0.143(4) Uiso 1.000000 R
C9ca C 0.4013(9) 0.3952(9) 0.1289(7) 0.136(4) Uani 1.000000 .
H9ca H 0.3351(9) 0.4323(9) 0.1576(7) 0.163(4) Uiso 1.000000 R
H5da H -0.306(8) -0.041(8) 1.242(8) 0.163(4) Uiso 1.000000 R
H6da H -0.243(8) 0.010(9) 0.915(8) 0.163(4) Uiso 1.000000 R

loop_
_atom_site_aniso_label
_atom_site_aniso_U_11
_atom_site_aniso_U_22
_atom_site_aniso_U_33
_atom_site_aniso_U_12
_atom_site_aniso_U_13
_atom_site_aniso_U_23
O 0.110(4) 0.092(3) 0.121(4) 0.016(3) -0.055(3) 0.024(3)
O0aa 0.0527(17) 0.0559(18) 0.0588(18) -0.0093(14) -0.0198(14) -0.0113(15)
O1aa 0.0512(17) 0.0580(19) 0.0601(18) 0.0065(14) -0.0264(14) -0.0117(14)
O2aa 0.0582(19) 0.0439(17) 0.0679(19) 0.0067(14) -0.0275(15) -0.0077(14)
O3aa 0.068(2) 0.101(3) 0.111(3) 0.019(2) -0.034(2) -0.062(3)
O4aa 0.064(2) 0.072(2) 0.087(2) 0.0169(16) -0.0442(17) -0.0420(18)
O5aa 0.0510(17) 0.0520(18) 0.077(2) 0.0087(13) -0.0376(15) -0.0146(15)
O6 0.082(3) 0.092(3) 0.112(3) 0.007(2) -0.051(2) -0.056(2)
O6aa 0.047(2) 0.058(2) 0.111(3) 0.0080(15) -0.0239(19) -0.0121(19)
C0aa 0.037(2) 0.041(2) 0.058(2) 0.0031(16) -0.0257(18) -0.0104(18)
C0ba 0.043(2) 0.045(2) 0.061(2) 0.0013(18) -0.0278(19) -0.0096(18)
C0ca 0.054(3) 0.046(2) 0.077(3) 0.0040(19) -0.038(2) -0.013(2)
C1 0.153(8) 0.112(6) 0.083(4) 0.006(5) -0.040(5) -0.038(4)
C1aa 0.037(2) 0.045(2) 0.062(3) 0.0066(17) -0.0263(19) -0.0087(19)
C1ba 0.058(3) 0.049(2) 0.065(3) 0.006(2) -0.022(2) -0.017(2)
C1ca 0.058(3) 0.053(3) 0.073(3) 0.013(2) -0.041(2) -0.019(2)
C1da 0.173(8) 0.144(8) 0.095(5) -0.088(7) 0.007(5) -0.046(5)
C1ea 0.112(6) 0.091(5) 0.270(13) 0.038(5) -0.113(7) -0.099(7)
C2 0.189(9) 0.104(6) 0.210(10) 0.039(6) -0.169(9) -0.074(6)
C2aa 0.049(2) 0.052(2) 0.076(3) 0.012(2) -0.038(2) -0.025(2)
C2ba 0.057(3) 0.090(4) 0.065(3) -0.005(3) -0.017(2) -0.031(3)
C2ca 0.048(3) 0.074(3) 0.074(3) -0.001(2) -0.019(2) -0.020(3)
C3 0.265(17) 0.143(9) 0.102(7) -0.020(10) -0.021(9) -0.048(7)
C3aa 0.039(2) 0.048(2) 0.058(2) 0.0027(18) -0.0245(18) -0.0095(19)
C3ba 0.097(4) 0.083(4) 0.054(3) -0.031(4) -0.029(3) -0.000(3)
C3ca 0.094(5) 0.127(6) 0.162(7) 0.062(4) -0.089(5) -0.061(5)
C3da 0.112(5) 0.117(6) 0.095(4) 0.017(4) -0.066(4) -0.035(4)
C4aa 0.053(2) 0.050(3) 0.086(3) 0.001(2) -0.038(2) -0.022(2)
C4ba 0.076(3) 0.080(4) 0.062(3) -0.025(3) -0.017(3) -0.012(3)
C4ca 0.268(17) 0.253(17) 0.073(7) -0.165(15) -0.065(8) 0.003(7)
C4da 0.192(12) 0.318(19) 0.081(5) -0.158(13) -0.056(6) 0.030(8)
C5aa 0.064(3) 0.073(3) 0.079(3) 0.011(3) -0.039(3) -0.034(3)
C5ba 0.053(3) 0.045(2) 0.065(3) 0.0061(19) -0.030(2) -0.0126(19)
C5ca 0.164(8) 0.234(12) 0.059(4) -0.109(8) -0.017(4) -0.022(5)
C5da 0.155(10) 0.182(12) 0.172(12) -0.093(10) -0.054(8) 0.051(9)
C6aa 0.043(2) 0.041(2) 0.058(2) 0.0034(17) -0.0231(18) -0.0145(18)
C6ba 0.045(2) 0.058(3) 0.072(3) -0.006(2) -0.024(2) -0.015(2)
C6ca 0.071(3) 0.059(3) 0.113(5) 0.016(3) -0.060(3) -0.024(3)
C6da 0.32(2) 0.138(10) 0.156(11) -0.115(12) 0.015(12) -0.055(9)
C7aa 0.046(3) 0.041(2) 0.082(3) 0.0063(18) -0.025(2) -0.006(2)
C7ba 0.079(3) 0.049(3) 0.102(4) 0.007(2) -0.062(3) -0.022(3)
C7ca 0.095(5) 0.093(5) 0.148(6) 0.031(4) -0.055(5) -0.059(5)
C7da 0.216(11) 0.108(6) 0.154(7) 0.053(7) -0.148(8) -0.063(5)
C8aa 0.046(2) 0.042(2) 0.058(2) 0.0078(18) -0.0268(19) -0.0091(18)
C8ba 0.095(4) 0.056(3) 0.148(6) -0.011(3) -0.084(4) -0.008(3)
C8ca 0.114(5) 0.080(4) 0.101(5) 0.008(4) -0.071(4) -0.028(3)
C8da 0.34(2) 0.233(17) 0.077(7) -0.169(18) -0.048(10) -0.021(8)
C9aa 0.049(3) 0.062(3) 0.086(3) 0.009(2) -0.038(2) -0.019(2)
C9ba 0.141(6) 0.062(4) 0.227(10) 0.012(4) -0.148(7) -0.040(5)
C9ca 0.143(7) 0.163(8) 0.096(5) -0.067(6) -0.069(5) 0.010(5)

loop_
_atom_type_symbol
_atom_type_scat_dispersion_real
_atom_type_scat_dispersion_imag
_atom_type_scat_Cromer_Mann_a1
_atom_type_scat_Cromer_Mann_a2
_atom_type_scat_Cromer_Mann_a3
_atom_type_scat_Cromer_Mann_a4
_atom_type_scat_Cromer_Mann_b1
_atom_type_scat_Cromer_Mann_b2
_atom_type_scat_Cromer_Mann_b3
_atom_type_scat_Cromer_Mann_b4
_atom_type_scat_Cromer_Mann_c
_atom_type_scat_source
_atom_type_scat_dispersion_source
H 0.00000 0.00000 0.49300 0.32291 0.14019 0.04081 10.51090 26.12570 3.14236 57.79970 0.0030380000826 'International Tables Volume C Table 6.1.1.4 (pp. 500-502)' 'Henke, Gullikson and Davis, At. Data and Nucl. Data Tables, 1993, 54, 2'
C 0.00347 0.00161 2.31000 1.02000 1.58860 0.86500 20.84390 10.20750 0.56870 51.65120 0.215599998832 'International Tables Volume C Table 6.1.1.4 (pp. 500-502)' 'Henke, Gullikson and Davis, At. Data and Nucl. Data Tables, 1993, 54, 2'
O 0.01158 0.00611 3.04850 2.28680 1.54630 0.86700 13.27710 5.70110 0.32390 32.90890 0.250800013542 'International Tables Volume C Table 6.1.1.4 (pp. 500-502)' 'Henke, Gullikson and Davis, At. Data and Nucl. Data Tables, 1993, 54, 2'

loop_
_geom_angle_atom_site_label_1
_geom_angle_atom_site_label_2
_geom_angle_atom_site_label_3
_geom_angle
C4ba O0aa C3aa 119.1(4)
C2ca O1aa C1aa 114.5(3)
C7ca O3aa C5aa 107.3(5)
C5ba O4aa C0ca 118.0(3)
C6ca O5aa C0ba 118.5(4)
C5aa O6 C1ea 107.5(4)
C3aa C0aa C1aa 118.7(4)
C6aa C0aa C1aa 120.6(3)
C6aa C0aa C3aa 120.5(4)
C0ca C0ba O5aa 107.8(3)
C6aa C0ba O5aa 108.4(3)
C6aa C0ba C0ca 109.2(3)
C0ba C0ca O4aa 107.0(3)
C7ba C0ca O4aa 106.4(4)
C7ba C0ca C0ba 114.2(4)
C3ba C1 C3 117.4(12)
C0aa C1aa O1aa 119.3(4)
C2aa C1aa O1aa 118.9(4)
C2aa C1aa C0aa 121.6(4)
C7aa C1ba C5ba 120.8(4)
C9aa C1ca C8aa 124.0(4)
C6da C1da C2ba 121.3(10)
C7ca C1ea O6 105.3(7)
C9ba C2 C7da 120.9(7)
C4aa C2aa C1aa 117.9(4)
C5aa C2aa C1aa 121.2(4)
C5aa C2aa C4aa 120.8(4)
C2ca C2ba C1da 119.3(5)
C5ca C2ba C1da 117.9(6)
C5ca C2ba C2ca 121.6(7)
C2ba C2ca O1aa 106.8(4)
C8da C3 C1 123.8(16)
C0aa C3aa O0aa 115.2(4)
C6ba C3aa O0aa 125.0(4)
C6ba C3aa C0aa 119.8(4)
C4ba C3ba C1 122.2(6)
C9ca C3ba C1 119.3(8)
C9ca C3ba C4ba 118.5(8)
C6ba C4aa C2aa 121.6(4)
C3ba C4ba O0aa 107.6(4)
C9ca C4ca C8da 121.2(16)
C5da C4da C5ca 121.8(12)
O6 C5aa O3aa 106.1(4)
C2aa C5aa O3aa 109.8(4)
C2aa C5aa O6 109.1(4)
C3da C5aa O3aa 110.3(5)
C3da C5aa O6 109.0(5)
C3da C5aa C2aa 112.3(5)
C1ba C5ba O4aa 119.3(4)
C8aa C5ba O4aa 116.6(4)
C8aa C5ba C1ba 124.0(4)
C4da C5ca C2ba 122.5(11)
C6da C5da C4da 119.9(11)
C0ba C6aa C0aa 115.1(3)
C8aa C6aa C0aa 114.4(3)
C8aa C6aa C0ba 111.4(3)
C4aa C6ba C3aa 120.4(4)
O5aa C6ca O 121.9(5)
C3ca C6ca O 128.0(6)
C3ca C6ca O5aa 110.1(5)
C5da C6da C1da 113.6(11)
C1ba C7aa O6aa 122.3(5)
C9aa C7aa O6aa 119.6(5)
C9aa C7aa C1ba 118.1(4)
C8ba C7ba C0ca 117.6(5)
C8ca C7ba C0ca 122.9(5)
C8ca C7ba C8ba 119.5(5)
C1ea C7ca O3aa 109.3(6)
C8ca C7da C2 119.9(9)
C1ca C8aa O2aa 108.6(3)
C5ba C8aa O2aa 107.4(4)
C5ba C8aa C1ca 111.8(4)
C6aa C8aa O2aa 104.6(3)
C6aa C8aa C1ca 112.7(3)
C6aa C8aa C5ba 111.2(3)
C9ba C8ba C7ba 120.7(8)
C7da C8ca C7ba 120.7(8)
C4ca C8da C3 117.6(13)
C7aa C9aa C1ca 121.1(4)
C8ba C9ba C2 118.1(8)
C4ca C9ca C3ba 120.5(13)

loop_
_geom_bond_atom_site_label_1
_geom_bond_atom_site_label_2
_geom_bond_distance
O C6ca 1.219(7)
O0aa C3aa 1.357(5)
O0aa C4ba 1.425(6)
O1aa C1aa 1.380(5)
O1aa C2ca 1.462(6)
O2aa C8aa 1.433(5)
O3aa C5aa 1.435(6)
O3aa C7ca 1.408(8)
O4aa C0ca 1.450(6)
O4aa C5ba 1.349(5)
O5aa C0ba 1.434(5)
O5aa C6ca 1.337(6)
O6 C1ea 1.440(9)
O6 C5aa 1.410(7)
O6aa C7aa 1.254(6)
C0aa C1aa 1.382(6)
C0aa C3aa 1.423(6)
C0aa C6aa 1.527(6)
C0ba C0ca 1.540(6)
C0ba C6aa 1.520(6)
C0ca C7ba 1.511(7)
C1 C3 1.387(17)
C1 C3ba 1.347(11)
C1aa C2aa 1.408(6)
C1ba C5ba 1.355(6)
C1ba C7aa 1.415(7)
C1ca C8aa 1.496(6)
C1ca C9aa 1.319(7)
C1da C2ba 1.390(9)
C1da C6da 1.390(14)
C1ea C7ca 1.404(11)
C2 C7da 1.370(15)
C2 C9ba 1.405(14)
C2aa C4aa 1.378(6)
C2aa C5aa 1.560(7)
C2ba C2ca 1.479(7)
C2ba C5ca 1.339(9)
C3 C8da 1.36(3)
C3aa C6ba 1.366(6)
C3ba C4ba 1.508(9)
C3ba C9ca 1.364(11)
C3ca C6ca 1.500(9)
C3da C5aa 1.473(9)
C4aa C6ba 1.390(7)
C4ca C8da 1.30(3)
C4ca C9ca 1.394(17)
C4da C5ca 1.375(15)
C4da C5da 1.24(2)
C5ba C8aa 1.497(6)
C5da C6da 1.56(2)
C6aa C8aa 1.572(6)
C7aa C9aa 1.475(8)
C7ba C8ba 1.399(8)
C7ba C8ca 1.367(9)
C7da C8ca 1.383(10)
C8ba C9ba 1.385(10)
